data_7106712
loop_
_publ_author_name
'Liping Cao'
'Jun-Gang Wang'
'Jiao-Yang Ding'
'Anxin Wu'
'Lyle Isaacs'

_publ_section_title
;
 Reassembly self-sorting triggered by heterodimerization
;
_journal_name_full Chem.Commun.
_journal_page_first 8548
_journal_paper_doi 10.1039/c1cc13288a
_journal_volume 47
_journal_year 2011
_chemical_formula_moiety 'C54 H54 Cl2 N12 O16, 2(C H2 Cl2), C H4 O '
_chemical_formula_sum 'C57 H62 Cl6 N12 O17'
_chemical_formula_weight 1399.89
_chemical_name_systematic
;
?
;
_space_group_IT_number 2
_symmetry_cell_setting triclinic
_symmetry_space_group_name_Hall '-P 1'
_symmetry_space_group_name_H-M 'P -1'
_atom_sites_solution_hydrogens geom
_atom_sites_solution_primary direct
_atom_sites_solution_secondary difmap
_audit_creation_method SHELXL-97
_cell_angle_alpha 83.9240(10)
_cell_angle_beta 67.4170(10)
_cell_angle_gamma 71.8860(10)
_cell_formula_units_Z 2
_cell_length_a 14.4991(10)
_cell_length_b 15.5113(11)
_cell_length_c 16.0201(11)
_cell_measurement_reflns_used 5352
_cell_measurement_temperature 123(2)
_cell_measurement_theta_max 28.23
_cell_measurement_theta_min 2.62
_cell_volume 3161.4(4)
_computing_cell_refinement 'Bruker SMART'
_computing_data_collection 'Bruker SMART'
_computing_data_reduction 'Bruker SAINT'
_computing_molecular_graphics 'Bruker SHELXTL'
_computing_publication_material 'Bruker SHELXTL'
_computing_structure_refinement 'SHELXL-97 (Sheldrick, 1997)'
_computing_structure_solution 'SHELXS-97 (Sheldrick, 1990)'
_diffrn_ambient_temperature 123(2)
_diffrn_measured_fraction_theta_full 0.988
_diffrn_measured_fraction_theta_max 0.988
_diffrn_measurement_device_type 'CCD area detector'
_diffrn_measurement_method 'phi and omega scans'
_diffrn_radiation_monochromator graphite
_diffrn_radiation_source 'fine-focus sealed tube'
_diffrn_radiation_type MoK\a
_diffrn_radiation_wavelength 0.71073
_diffrn_reflns_av_R_equivalents 0.1005
_diffrn_reflns_av_sigmaI/netI 0.0849
_diffrn_reflns_limit_h_max 17
_diffrn_reflns_limit_h_min -17
_diffrn_reflns_limit_k_max 18
_diffrn_reflns_limit_k_min -13
_diffrn_reflns_limit_l_max 19
_diffrn_reflns_limit_l_min -19
_diffrn_reflns_number 20709
_diffrn_reflns_theta_full 25.50
_diffrn_reflns_theta_max 25.50
_diffrn_reflns_theta_min 1.86
_exptl_absorpt_coefficient_mu 0.351
_exptl_absorpt_correction_T_max 0.9657
_exptl_absorpt_correction_T_min 0.9460
_exptl_absorpt_correction_type multi-scan
_exptl_absorpt_process_details 'SADABS, (Sheldrick,1997)'
_exptl_crystal_colour colorless
_exptl_crystal_density_diffrn 1.471
_exptl_crystal_density_method 'not measured'
_exptl_crystal_description block
_exptl_crystal_F_000 1452
_exptl_crystal_size_max 0.16
_exptl_crystal_size_mid 0.12
_exptl_crystal_size_min 0.10
_refine_diff_density_max 1.436
_refine_diff_density_min -1.509
_refine_diff_density_rms 0.094
_refine_ls_extinction_method none
_refine_ls_goodness_of_fit_ref 1.050
_refine_ls_hydrogen_treatment mixed
_refine_ls_matrix_type full
_refine_ls_number_parameters 878
_refine_ls_number_reflns 11641
_refine_ls_number_restraints 12
_refine_ls_restrained_S_all 1.078
_refine_ls_R_factor_all 0.0843
_refine_ls_R_factor_gt 0.0746
_refine_ls_shift/su_max 0.004
_refine_ls_shift/su_mean 0.000
_refine_ls_structure_factor_coef Fsqd
_refine_ls_weighting_details 'calc w=1/[\s^2^(Fo^2^)+(0.1070P)^2^+4.4211P] where P=(Fo^2^+2Fc^2^)/3'
_refine_ls_weighting_scheme calc
_refine_ls_wR_factor_gt 0.2021
_refine_ls_wR_factor_ref 0.2108
_reflns_number_gt 9731
_reflns_number_total 11641
_reflns_threshold_expression >2sigma(I)
_cod_data_source_file c1cc13288a.txt
_cod_data_source_block 100401dm
_cod_original_sg_symbol_H-M P-1
_cod_database_code 7106712

loop_
_symmetry_equiv_pos_as_xyz
'x, y, z'
'-x, -y, -z'

loop_
_atom_site_label
_atom_site_type_symbol
_atom_site_fract_x
_atom_site_fract_y
_atom_site_fract_z
_atom_site_U_iso_or_equiv
_atom_site_adp_type
_atom_site_occupancy
_atom_site_symmetry_multiplicity
_atom_site_calc_flag
_atom_site_refinement_flags
_atom_site_disorder_assembly
_atom_site_disorder_group
C1 C 0.6386(3) 0.2661(2) 1.0318(2) 0.0261(7) Uani 1 1 d . . .
C2 C 0.5838(3) 0.3504(3) 1.0148(2) 0.0339(8) Uani 1 1 d . . .
H2 H 0.5122 0.3756 1.0513 0.041 Uiso 1 1 calc R . .
C3 C 0.6344(3) 0.3988(2) 0.9431(2) 0.0322(8) Uani 1 1 d . . .
H3 H 0.5972 0.4577 0.9307 0.039 Uiso 1 1 calc R . .
C4 C 0.7395(3) 0.3613(2) 0.8892(2) 0.0231(7) Uani 1 1 d . . .
C5 C 0.7924(3) 0.2761(3) 0.9087(2) 0.0339(8) Uani 1 1 d . . .
H5 H 0.8642 0.2504 0.8730 0.041 Uiso 1 1 calc R . .
C6 C 0.7421(3) 0.2274(3) 0.9799(2) 0.0351(8) Uani 1 1 d . . .
H6 H 0.7786 0.1683 0.9926 0.042 Uiso 1 1 calc R . .
C7 C 0.8542(2) 0.3739(2) 0.73474(19) 0.0191(6) Uani 1 1 d . . .
C8 C 0.9788(2) 0.39898(19) 0.58812(19) 0.0181(6) Uani 1 1 d . . .
C9 C 0.9634(2) 0.35870(19) 0.52219(19) 0.0179(6) Uani 1 1 d . . .
C10 C 1.0472(2) 0.32946(19) 0.43980(19) 0.0179(6) Uani 1 1 d . . .
C11 C 1.1435(2) 0.34295(19) 0.42390(19) 0.0186(6) Uani 1 1 d . . .
C12 C 1.1582(2) 0.3829(2) 0.4898(2) 0.0210(6) Uani 1 1 d . . .
H12 H 1.2239 0.3915 0.4791 0.025 Uiso 1 1 calc R . .
C13 C 1.0757(2) 0.4100(2) 0.5710(2) 0.0204(6) Uani 1 1 d . . .
H13 H 1.0856 0.4369 0.6163 0.024 Uiso 1 1 calc R . .
C14 C 1.3208(3) 0.3259(3) 0.3248(2) 0.0289(7) Uani 1 1 d . . .
H14A H 1.3125 0.3900 0.3326 0.043 Uiso 1 1 calc R . .
H14B H 1.3683 0.3059 0.2630 0.043 Uiso 1 1 calc R . .
H14C H 1.3499 0.2896 0.3678 0.043 Uiso 1 1 calc R . .
C15 C 0.8573(2) 0.3461(2) 0.5405(2) 0.0197(6) Uani 1 1 d . . .
H15A H 0.8644 0.2804 0.5437 0.024 Uiso 1 1 calc R . .
H15B H 0.8079 0.3737 0.6002 0.024 Uiso 1 1 calc R . .
C16 C 1.0362(2) 0.2829(2) 0.3677(2) 0.0208(6) Uani 1 1 d . . .
H16A H 1.1048 0.2650 0.3170 0.025 Uiso 1 1 calc R . .
H16B H 1.0181 0.2266 0.3930 0.025 Uiso 1 1 calc R . .
C17 C 0.7265(2) 0.4592(2) 0.48946(19) 0.0177(6) Uani 1 1 d . . .
C18 C 0.9713(2) 0.4111(2) 0.27848(19) 0.0198(6) Uani 1 1 d . . .
C19 C 0.8492(2) 0.3474(2) 0.38355(19) 0.0185(6) Uani 1 1 d . . .
C20 C 0.8254(2) 0.2571(2) 0.3829(2) 0.0228(6) Uani 1 1 d . . .
C21 C 0.7240(3) 0.1607(2) 0.4647(3) 0.0316(8) Uani 1 1 d . . .
H21A H 0.7850 0.1066 0.4409 0.038 Uiso 1 1 calc R . .
H21B H 0.6807 0.1702 0.4276 0.038 Uiso 1 1 calc R . .
C22 C 0.6612(3) 0.1480(2) 0.5618(3) 0.0364(8) Uani 1 1 d . . .
H22A H 0.7061 0.1350 0.5971 0.055 Uiso 1 1 calc R . .
H22B H 0.6330 0.0971 0.5663 0.055 Uiso 1 1 calc R . .
H22C H 0.6035 0.2034 0.5854 0.055 Uiso 1 1 calc R . .
C23 C 0.7913(2) 0.4255(2) 0.33410(19) 0.0192(6) Uani 1 1 d . . .
C24 C 0.7455(2) 0.3911(2) 0.2758(2) 0.0222(6) Uani 1 1 d . . .
C25 C 0.6109(3) 0.3323(2) 0.2812(2) 0.0265(7) Uani 1 1 d . . .
H25A H 0.5681 0.2956 0.3233 0.032 Uiso 1 1 calc R . .
H25B H 0.6648 0.2927 0.2299 0.032 Uiso 1 1 calc R . .
C26 C 0.5430(3) 0.4094(3) 0.2472(3) 0.0351(8) Uani 1 1 d . . .
H26A H 0.4920 0.4502 0.2978 0.053 Uiso 1 1 calc R . .
H26B H 0.5061 0.3857 0.2194 0.053 Uiso 1 1 calc R . .
H26C H 0.5863 0.4429 0.2022 0.053 Uiso 1 1 calc R . .
C27 C 0.8673(2) 0.5346(2) 0.21081(19) 0.0213(6) Uani 1 1 d . . .
H27A H 0.9388 0.5325 0.1683 0.026 Uiso 1 1 calc R . .
H27B H 0.8303 0.5208 0.1757 0.026 Uiso 1 1 calc R . .
C28 C 0.6243(2) 0.5567(2) 0.4043(2) 0.0204(6) Uani 1 1 d . . .
H28A H 0.5665 0.5655 0.4642 0.024 Uiso 1 1 calc R . .
H28B H 0.5989 0.5409 0.3604 0.024 Uiso 1 1 calc R . .
C29 C 0.5974(2) 0.7168(2) 0.4355(2) 0.0214(6) Uani 1 1 d . . .
C30 C 0.8678(2) 0.6852(2) 0.24924(19) 0.0206(6) Uani 1 1 d . . .
C31 C 0.7017(2) 0.6654(2) 0.2852(2) 0.0219(6) Uani 1 1 d . . .
C32 C 0.6505(3) 0.6545(2) 0.2195(2) 0.0256(7) Uani 1 1 d . . .
C33 C 0.4903(3) 0.6652(3) 0.2072(2) 0.0317(8) Uani 1 1 d . . .
H33A H 0.5229 0.6124 0.1651 0.038 Uiso 1 1 calc R . .
H33B H 0.4869 0.7214 0.1714 0.038 Uiso 1 1 calc R . .
C34 C 0.3832(3) 0.6646(3) 0.2706(3) 0.0340(8) Uani 1 1 d . . .
H34A H 0.3879 0.6089 0.3059 0.051 Uiso 1 1 calc R . .
H34B H 0.3396 0.6673 0.2359 0.051 Uiso 1 1 calc R . .
H34C H 0.3519 0.7173 0.3116 0.051 Uiso 1 1 calc R . .
C35 C 0.6913(2) 0.7678(2) 0.2963(2) 0.0232(7) Uani 1 1 d . . .
C36 C 0.6528(3) 0.8287(2) 0.2248(2) 0.0300(8) Uani 1 1 d D . .
C37 C 0.6961(9) 0.9098(9) 0.0875(7) 0.046(2) Uani 0.52 1 d PD A 1
H37A H 0.6697 0.8752 0.0579 0.055 Uiso 0.52 1 calc PR A 1
H37B H 0.6411 0.9673 0.1123 0.055 Uiso 0.52 1 calc PR A 1
C38 C 0.7916(10) 0.9278(9) 0.0229(7) 0.054(2) Uani 0.52 1 d PD A 1
H38A H 0.8162 0.9626 0.0531 0.081 Uiso 0.52 1 calc PR A 1
H38B H 0.7768 0.9627 -0.0276 0.081 Uiso 0.52 1 calc PR A 1
H38C H 0.8456 0.8702 -0.0001 0.081 Uiso 0.52 1 calc PR A 1
O14 O 0.7257(6) 0.8562(5) 0.1600(4) 0.034(2) Uani 0.52 1 d PD A 1
C39 C 0.5983(3) 0.8768(2) 0.4293(2) 0.0274(7) Uani 1 1 d . A .
H39A H 0.5318 0.8885 0.4824 0.033 Uiso 1 1 calc R . .
H39B H 0.5900 0.9268 0.3865 0.033 Uiso 1 1 calc R . .
C40 C 0.8191(3) 0.8449(2) 0.3005(2) 0.0266(7) Uani 1 1 d . A .
H40A H 0.7821 0.8980 0.2737 0.032 Uiso 1 1 calc R . .
H40B H 0.8951 0.8362 0.2692 0.032 Uiso 1 1 calc R . .
C41 C 0.6838(3) 0.8794(2) 0.4604(2) 0.0260(7) Uani 1 1 d . . .
C42 C 0.7883(3) 0.8650(2) 0.4004(2) 0.0249(7) Uani 1 1 d . . .
C43 C 0.8622(3) 0.8733(2) 0.4321(2) 0.0274(7) Uani 1 1 d . . .
C44 C 0.8338(3) 0.8959(2) 0.5220(2) 0.0313(8) Uani 1 1 d . . .
H44 H 0.8846 0.9026 0.5425 0.038 Uiso 1 1 calc R . .
C45 C 0.7317(3) 0.9085(2) 0.5819(2) 0.0313(8) Uani 1 1 d . . .
H45 H 0.7126 0.9231 0.6436 0.038 Uiso 1 1 calc R . .
C46 C 0.6577(3) 0.8999(2) 0.5517(2) 0.0279(7) Uani 1 1 d . . .
C47 C 1.0147(3) 0.9255(2) 0.3485(2) 0.0319(8) Uani 1 1 d . . .
C48 C 1.1843(3) 0.9486(3) 0.2452(2) 0.0341(8) Uani 1 1 d . . .
C49 C 1.1524(4) 1.0426(3) 0.2454(3) 0.0529(12) Uani 1 1 d . . .
H49 H 1.0819 1.0753 0.2786 0.063 Uiso 1 1 calc R . .
C50 C 1.2250(5) 1.0886(4) 0.1964(3) 0.0653(16) Uani 1 1 d . . .
H50 H 1.2034 1.1530 0.1949 0.078 Uiso 1 1 calc R . .
C51 C 1.3262(4) 1.0417(4) 0.1508(3) 0.0591(15) Uani 1 1 d . . .
C52 C 1.3587(4) 0.9495(4) 0.1485(4) 0.0736(19) Uani 1 1 d . . .
H52 H 1.4293 0.9174 0.1147 0.088 Uiso 1 1 calc R . .
C53 C 1.2872(3) 0.9033(4) 0.1963(4) 0.0651(16) Uani 1 1 d . . .
H53 H 1.3095 0.8389 0.1953 0.078 Uiso 1 1 calc R . .
C54 C 0.5281(3) 0.9247(3) 0.7010(2) 0.0416(9) Uani 1 1 d . . .
H54A H 0.5717 0.8733 0.7232 0.062 Uiso 1 1 calc R . .
H54B H 0.4543 0.9283 0.7335 0.062 Uiso 1 1 calc R . .
H54C H 0.5398 0.9810 0.7111 0.062 Uiso 1 1 calc R . .
C55 C 0.9180(5) 0.0632(3) 0.1878(4) 0.0658(15) Uani 1 1 d . . .
H55A H 0.9173 0.0543 0.2501 0.079 Uiso 1 1 calc R . .
H55B H 0.9482 0.1135 0.1610 0.079 Uiso 1 1 calc R . .
C56 C 0.9497(4) 0.3295(3) -0.0007(3) 0.0672(15) Uani 1 1 d D . .
H56A H 0.9494 0.3506 -0.0611 0.081 Uiso 0.62 1 calc PR B 1
H56B H 0.8786 0.3539 0.0451 0.081 Uiso 0.62 1 calc PR B 1
H56C H 0.9099 0.2956 0.0484 0.081 Uiso 0.38 1 d PR B 2
H56D H 0.9802 0.2954 -0.0587 0.081 Uiso 0.38 1 d PR B 2
C57 C 0.2785(5) 0.3800(5) 0.0594(3) 0.0698(17) Uani 1 1 d . . .
H57A H 0.2075 0.4016 0.0589 0.105 Uiso 1 1 calc R . .
H57B H 0.3072 0.3148 0.0455 0.105 Uiso 1 1 calc R . .
H57C H 0.3227 0.4123 0.0138 0.105 Uiso 1 1 calc R . .
Cl1 Cl 0.57496(7) 0.20441(6) 1.12083(6) 0.0360(2) Uani 1 1 d . . .
Cl2 Cl 1.41633(15) 1.10121(14) 0.09151(10) 0.0929(6) Uani 1 1 d . . .
Cl3 Cl 0.78921(14) 0.09229(11) 0.19120(14) 0.0915(6) Uani 1 1 d . . .
Cl4 Cl 0.99638(10) -0.03682(8) 0.12344(7) 0.0536(3) Uani 1 1 d . . .
Cl5 Cl 1.04046(16) 0.36211(18) 0.02370(17) 0.1171(8) Uani 1 1 d D C .
Cl6 Cl 0.9945(2) 0.20451(15) 0.0022(2) 0.0749(7) Uani 0.62 1 d PD C 1
Cl6' Cl 0.8695(4) 0.4517(3) -0.0099(3) 0.0953(14) Uani 0.38 1 d PD C 2
N1 N 0.7879(2) 0.41209(19) 0.81721(17) 0.0237(6) Uani 1 1 d . . .
H1 H 0.7750 0.4705 0.8256 0.028 Uiso 1 1 calc R . .
N2 N 0.8966(2) 0.43243(17) 0.67297(16) 0.0191(5) Uani 1 1 d . . .
H2A H 0.8734 0.4910 0.6854 0.023 Uiso 1 1 calc R . .
N3 N 0.8135(2) 0.38623(17) 0.47217(16) 0.0182(5) Uani 1 1 d . . .
N4 N 0.9576(2) 0.33731(17) 0.33169(16) 0.0193(5) Uani 1 1 d . . .
N5 N 0.7104(2) 0.48182(17) 0.40911(16) 0.0193(5) Uani 1 1 d . . .
N6 N 0.8750(2) 0.46368(17) 0.27842(16) 0.0197(5) Uani 1 1 d . . .
N7 N 0.6491(2) 0.64173(18) 0.37775(16) 0.0202(5) Uani 1 1 d . . .
N8 N 0.8140(2) 0.62506(18) 0.24794(17) 0.0214(5) Uani 1 1 d . . .
N9 N 0.6158(2) 0.79208(18) 0.38580(18) 0.0244(6) Uani 1 1 d . . .
N10 N 0.7954(2) 0.76539(18) 0.28491(17) 0.0224(6) Uani 1 1 d . . .
N11 N 0.9689(2) 0.8574(2) 0.3732(2) 0.0297(6) Uani 1 1 d . . .
H11 H 1.0063 0.8021 0.3522 0.036 Uiso 1 1 calc R . .
N12 N 1.1184(2) 0.8950(2) 0.2915(2) 0.0349(7) Uani 1 1 d . . .
H12A H 1.1459 0.8359 0.2833 0.042 Uiso 1 1 calc R . .
O1 O 0.86952(17) 0.29460(14) 0.71571(14) 0.0213(5) Uani 1 1 d . . .
O2 O 1.22090(17) 0.31436(15) 0.34115(14) 0.0238(5) Uani 1 1 d . . .
O3 O 0.67181(17) 0.49841(14) 0.56150(13) 0.0212(5) Uani 1 1 d . . .
O4 O 1.05435(16) 0.42738(15) 0.23876(14) 0.0228(5) Uani 1 1 d . . .
O5 O 0.8636(2) 0.21127(16) 0.31524(16) 0.0325(6) Uani 1 1 d . . .
O6 O 0.75866(18) 0.24091(15) 0.46155(15) 0.0260(5) Uani 1 1 d . . .
O7 O 0.7839(2) 0.38590(19) 0.19499(15) 0.0334(6) Uani 1 1 d . . .
O8 O 0.66176(18) 0.36745(16) 0.32825(14) 0.0244(5) Uani 1 1 d . . .
O9 O 0.54453(18) 0.71652(15) 0.51502(15) 0.0266(5) Uani 1 1 d . . .
O10 O 0.96167(17) 0.66759(16) 0.22280(14) 0.0239(5) Uani 1 1 d . . .
O11 O 0.6962(2) 0.6468(2) 0.13964(17) 0.0460(8) Uani 1 1 d . . .
O12 O 0.55067(17) 0.66062(17) 0.26365(15) 0.0269(5) Uani 1 1 d . . .
O13 O 0.5633(2) 0.85740(18) 0.23512(18) 0.0380(6) Uani 1 1 d . A .
O15 O 0.5553(2) 0.91229(17) 0.60612(16) 0.0347(6) Uani 1 1 d . . .
O16 O 0.9695(2) 1.00432(18) 0.3733(2) 0.0446(7) Uani 1 1 d . . .
O17 O 0.2754(2) 0.39614(18) 0.14558(17) 0.0357(6) Uani 1 1 d . . .
H17 H 0.218(4) 0.380(3) 0.179(3) 0.054 Uiso 1 1 d . . .
C38' C 0.7275(11) 0.9595(6) 0.0564(7) 0.042(2) Uani 0.48 1 d PD A 2
H38D H 0.6708 0.9973 0.1068 0.063 Uiso 0.48 1 calc PR A 2
H38E H 0.7215 0.9840 -0.0008 0.063 Uiso 0.48 1 calc PR A 2
H38F H 0.7949 0.9595 0.0568 0.063 Uiso 0.48 1 calc PR A 2
C37' C 0.7202(7) 0.8628(7) 0.0665(5) 0.0292(19) Uani 0.48 1 d PD A 2
H37C H 0.6499 0.8636 0.0711 0.035 Uiso 0.48 1 calc PR A 2
H37D H 0.7722 0.8267 0.0120 0.035 Uiso 0.48 1 calc PR A 2
O14' O 0.7393(7) 0.8189(5) 0.1477(5) 0.032(2) Uani 0.48 1 d PD A 2

loop_
_atom_site_aniso_label
_atom_site_aniso_U_11
_atom_site_aniso_U_22
_atom_site_aniso_U_33
_atom_site_aniso_U_23
_atom_site_aniso_U_13
_atom_site_aniso_U_12
C1 0.0314(17) 0.0280(17) 0.0189(15) 0.0053(13) -0.0049(13) -0.0160(14)
C2 0.0271(18) 0.0335(19) 0.0262(17) 0.0024(14) 0.0036(14) -0.0066(15)
C3 0.0306(18) 0.0231(17) 0.0262(17) 0.0017(13) -0.0002(14) 0.0009(14)
C4 0.0271(16) 0.0257(17) 0.0155(14) 0.0040(12) -0.0053(13) -0.0110(13)
C5 0.0224(17) 0.042(2) 0.0257(17) 0.0123(15) -0.0039(14) -0.0039(15)
C6 0.0347(19) 0.0324(19) 0.0242(17) 0.0121(14) -0.0039(15) -0.0038(15)
C7 0.0183(14) 0.0228(16) 0.0158(14) 0.0054(11) -0.0066(12) -0.0068(12)
C8 0.0224(15) 0.0145(14) 0.0147(13) 0.0060(11) -0.0052(12) -0.0057(11)
C9 0.0213(15) 0.0143(14) 0.0171(14) 0.0059(11) -0.0066(12) -0.0061(11)
C10 0.0217(15) 0.0128(13) 0.0168(14) 0.0030(11) -0.0069(12) -0.0029(11)
C11 0.0195(15) 0.0137(14) 0.0167(14) 0.0035(11) -0.0032(12) -0.0027(11)
C12 0.0221(15) 0.0197(15) 0.0216(15) 0.0058(12) -0.0069(12) -0.0098(12)
C13 0.0259(16) 0.0203(15) 0.0166(14) 0.0056(11) -0.0090(12) -0.0095(13)
C14 0.0206(16) 0.0352(19) 0.0253(16) 0.0003(14) -0.0017(13) -0.0092(14)
C15 0.0212(15) 0.0219(15) 0.0161(14) 0.0048(11) -0.0067(12) -0.0083(12)
C16 0.0231(15) 0.0165(15) 0.0200(14) 0.0029(11) -0.0065(12) -0.0046(12)
C17 0.0186(14) 0.0200(15) 0.0158(14) 0.0040(11) -0.0043(12) -0.0113(12)
C18 0.0240(16) 0.0206(15) 0.0152(14) -0.0003(11) -0.0066(12) -0.0077(12)
C19 0.0202(15) 0.0212(15) 0.0141(13) 0.0015(11) -0.0051(12) -0.0078(12)
C20 0.0235(16) 0.0215(16) 0.0241(16) 0.0011(13) -0.0093(13) -0.0073(13)
C21 0.0367(19) 0.0215(17) 0.041(2) 0.0032(14) -0.0125(16) -0.0171(15)
C22 0.037(2) 0.0239(18) 0.046(2) 0.0088(15) -0.0103(17) -0.0161(16)
C23 0.0195(14) 0.0224(15) 0.0146(14) 0.0029(11) -0.0040(12) -0.0085(12)
C24 0.0218(15) 0.0265(17) 0.0180(15) 0.0017(12) -0.0059(12) -0.0090(13)
C25 0.0287(17) 0.0311(18) 0.0241(16) -0.0009(13) -0.0077(13) -0.0170(14)
C26 0.0268(18) 0.040(2) 0.039(2) -0.0075(16) -0.0122(16) -0.0084(16)
C27 0.0213(15) 0.0274(17) 0.0122(13) 0.0073(12) -0.0043(12) -0.0078(13)
C28 0.0196(15) 0.0227(16) 0.0180(14) 0.0046(12) -0.0058(12) -0.0080(12)
C29 0.0181(14) 0.0219(16) 0.0221(16) 0.0066(12) -0.0070(12) -0.0056(12)
C30 0.0205(16) 0.0272(16) 0.0133(13) 0.0087(12) -0.0068(12) -0.0080(13)
C31 0.0188(15) 0.0258(16) 0.0169(14) 0.0075(12) -0.0046(12) -0.0059(12)
C32 0.0225(16) 0.0305(18) 0.0222(16) 0.0067(13) -0.0088(13) -0.0069(13)
C33 0.0291(18) 0.044(2) 0.0294(17) 0.0119(15) -0.0179(15) -0.0151(16)
C34 0.0262(18) 0.041(2) 0.040(2) 0.0101(16) -0.0164(16) -0.0145(16)
C35 0.0183(15) 0.0274(17) 0.0199(15) 0.0102(13) -0.0052(12) -0.0068(13)
C36 0.0310(19) 0.0293(18) 0.0319(18) 0.0162(14) -0.0155(15) -0.0121(15)
C37 0.058(6) 0.044(6) 0.041(5) 0.019(6) -0.033(5) -0.011(6)
C38 0.074(7) 0.065(7) 0.034(5) 0.023(5) -0.026(5) -0.034(6)
O14 0.036(4) 0.035(5) 0.035(4) 0.029(3) -0.019(3) -0.019(4)
C39 0.0236(16) 0.0189(16) 0.0302(17) 0.0060(13) -0.0043(14) -0.0028(13)
C40 0.0255(16) 0.0229(16) 0.0265(16) 0.0092(13) -0.0040(13) -0.0105(13)
C41 0.0263(16) 0.0159(15) 0.0280(17) 0.0088(12) -0.0047(14) -0.0050(13)
C42 0.0261(16) 0.0152(15) 0.0261(16) 0.0092(12) -0.0045(13) -0.0057(12)
C43 0.0263(17) 0.0168(15) 0.0314(17) 0.0073(13) -0.0078(14) -0.0021(13)
C44 0.0347(19) 0.0231(17) 0.0323(18) 0.0073(14) -0.0148(15) -0.0027(14)
C45 0.038(2) 0.0195(16) 0.0270(17) 0.0052(13) -0.0104(15) 0.0000(14)
C46 0.0285(17) 0.0153(15) 0.0260(16) 0.0069(12) -0.0011(14) -0.0015(13)
C47 0.0317(18) 0.0265(19) 0.0340(18) 0.0096(14) -0.0118(15) -0.0074(15)
C48 0.037(2) 0.041(2) 0.0309(18) 0.0109(15) -0.0148(16) -0.0203(17)
C49 0.071(3) 0.046(3) 0.036(2) -0.0088(18) 0.003(2) -0.036(2)
C50 0.108(5) 0.059(3) 0.036(2) -0.008(2) -0.002(3) -0.062(3)
C51 0.075(3) 0.106(4) 0.035(2) 0.027(2) -0.030(2) -0.074(3)
C52 0.035(2) 0.096(4) 0.090(4) 0.062(3) -0.030(3) -0.031(3)
C53 0.028(2) 0.071(3) 0.083(4) 0.047(3) -0.018(2) -0.015(2)
C54 0.046(2) 0.034(2) 0.0238(18) 0.0061(15) 0.0023(16) -0.0041(17)
C55 0.096(4) 0.040(3) 0.069(3) -0.012(2) -0.051(3) -0.001(3)
C56 0.082(4) 0.075(4) 0.040(3) -0.013(2) 0.001(2) -0.043(3)
C57 0.072(4) 0.100(5) 0.043(3) -0.019(3) -0.002(2) -0.050(3)
Cl1 0.0421(5) 0.0352(5) 0.0285(4) 0.0101(3) -0.0034(4) -0.0242(4)
Cl2 0.1139(13) 0.1581(17) 0.0642(8) 0.0475(9) -0.0450(9) -0.1174(14)
Cl3 0.0975(12) 0.0589(9) 0.1297(15) -0.0286(9) -0.0768(12) 0.0152(8)
Cl4 0.0657(7) 0.0454(6) 0.0425(6) -0.0049(5) -0.0104(5) -0.0173(5)
Cl5 0.0771(11) 0.148(2) 0.1266(17) -0.0424(15) -0.0176(12) -0.0454(13)
Cl6 0.0735(14) 0.0540(12) 0.113(2) 0.0026(12) -0.0481(14) -0.0234(11)
Cl6' 0.136(4) 0.103(3) 0.055(2) 0.008(2) -0.039(3) -0.044(3)
N1 0.0287(14) 0.0218(14) 0.0165(12) 0.0023(10) -0.0023(11) -0.0103(11)
N2 0.0229(13) 0.0160(12) 0.0161(12) 0.0024(9) -0.0041(10) -0.0073(10)
N3 0.0207(13) 0.0192(13) 0.0138(12) 0.0025(9) -0.0056(10) -0.0067(10)
N4 0.0198(13) 0.0205(13) 0.0165(12) 0.0017(10) -0.0054(10) -0.0068(10)
N5 0.0202(13) 0.0217(13) 0.0144(12) 0.0029(10) -0.0050(10) -0.0065(10)
N6 0.0190(13) 0.0221(13) 0.0171(12) 0.0046(10) -0.0050(10) -0.0084(11)
N7 0.0198(13) 0.0219(13) 0.0155(12) 0.0071(10) -0.0035(10) -0.0079(10)
N8 0.0174(13) 0.0252(14) 0.0189(12) 0.0078(10) -0.0050(10) -0.0072(11)
N9 0.0200(13) 0.0226(14) 0.0218(13) 0.0074(11) -0.0014(11) -0.0049(11)
N10 0.0195(13) 0.0251(14) 0.0201(13) 0.0056(10) -0.0048(10) -0.0085(11)
N11 0.0241(14) 0.0218(14) 0.0353(16) 0.0038(12) -0.0056(12) -0.0039(11)
N12 0.0284(15) 0.0250(15) 0.0438(18) 0.0072(13) -0.0066(14) -0.0087(12)
O1 0.0219(11) 0.0201(11) 0.0193(10) 0.0054(8) -0.0054(9) -0.0073(9)
O2 0.0186(11) 0.0292(12) 0.0191(10) -0.0009(9) -0.0019(9) -0.0073(9)
O3 0.0234(11) 0.0217(11) 0.0152(10) 0.0012(8) -0.0044(9) -0.0059(9)
O4 0.0188(11) 0.0260(12) 0.0208(11) 0.0024(9) -0.0035(9) -0.0085(9)
O5 0.0397(14) 0.0260(13) 0.0292(13) -0.0053(10) -0.0061(11) -0.0127(11)
O6 0.0320(12) 0.0226(12) 0.0254(11) 0.0040(9) -0.0079(10) -0.0155(10)
O7 0.0340(13) 0.0539(17) 0.0165(11) -0.0009(10) -0.0045(10) -0.0244(12)
O8 0.0254(11) 0.0328(13) 0.0170(10) 0.0012(9) -0.0046(9) -0.0156(10)
O9 0.0249(12) 0.0255(12) 0.0211(11) 0.0049(9) -0.0015(9) -0.0065(9)
O10 0.0198(11) 0.0298(12) 0.0212(11) 0.0080(9) -0.0066(9) -0.0098(9)
O11 0.0251(13) 0.087(2) 0.0197(13) 0.0017(13) -0.0074(11) -0.0094(14)
O12 0.0209(11) 0.0394(14) 0.0227(11) 0.0091(10) -0.0101(9) -0.0122(10)
O13 0.0314(14) 0.0366(15) 0.0426(15) 0.0128(12) -0.0182(12) -0.0037(11)
O15 0.0313(13) 0.0319(14) 0.0259(12) 0.0050(10) 0.0012(10) -0.0054(11)
O16 0.0391(15) 0.0220(14) 0.0562(18) 0.0056(12) -0.0052(13) -0.0043(12)
O17 0.0377(14) 0.0321(14) 0.0297(13) 0.0035(10) -0.0049(11) -0.0107(11)
C38' 0.073(7) 0.018(4) 0.033(5) 0.011(4) -0.024(5) -0.008(5)
C37' 0.037(5) 0.026(5) 0.021(4) 0.017(3) -0.013(3) -0.006(4)
O14' 0.034(4) 0.031(5) 0.027(3) 0.022(3) -0.012(3) -0.011(4)

loop_
_atom_type_symbol
_atom_type_description
_atom_type_scat_dispersion_real
_atom_type_scat_dispersion_imag
_atom_type_scat_source
C C 0.0033 0.0016 'International Tables Vol C Tables 4.2.6.8 and 6.1.1.4'
H H 0.0000 0.0000 'International Tables Vol C Tables 4.2.6.8 and 6.1.1.4'
N N 0.0061 0.0033 'International Tables Vol C Tables 4.2.6.8 and 6.1.1.4'
O O 0.0106 0.0060 'International Tables Vol C Tables 4.2.6.8 and 6.1.1.4'
Cl Cl 0.1484 0.1585 'International Tables Vol C Tables 4.2.6.8 and 6.1.1.4'

loop_
_geom_angle_atom_site_label_1
_geom_angle_atom_site_label_2
_geom_angle_atom_site_label_3
_geom_angle
_geom_angle_site_symmetry_1
_geom_angle_site_symmetry_3
_geom_angle_publ_flag
C2 C1 C6 122.0(3) . . ?
C2 C1 Cl1 119.1(3) . . ?
C6 C1 Cl1 118.9(3) . . ?
C1 C2 C3 119.0(3) . . ?
C1 C2 H2 120.5 . . ?
C3 C2 H2 120.5 . . ?
C2 C3 C4 120.4(3) . . ?
C2 C3 H3 119.8 . . ?
C4 C3 H3 119.8 . . ?
C5 C4 C3 119.0(3) . . ?
C5 C4 N1 122.2(3) . . ?
C3 C4 N1 118.8(3) . . ?
C4 C5 C6 120.8(3) . . ?
C4 C5 H5 119.6 . . ?
C6 C5 H5 119.6 . . ?
C1 C6 C5 118.9(3) . . ?
C1 C6 H6 120.6 . . ?
C5 C6 H6 120.6 . . ?
O1 C7 N1 122.6(3) . . ?
O1 C7 N2 122.7(3) . . ?
N1 C7 N2 114.6(3) . . ?
C13 C8 C9 119.8(3) . . ?
C13 C8 N2 117.8(3) . . ?
C9 C8 N2 122.5(3) . . ?
C8 C9 C10 119.1(3) . . ?
C8 C9 C15 120.1(3) . . ?
C10 C9 C15 120.8(3) . . ?
C11 C10 C9 119.8(3) . . ?
C11 C10 C16 118.8(3) . . ?
C9 C10 C16 121.4(3) . . ?
O2 C11 C12 123.0(3) . . ?
O2 C11 C10 116.4(3) . . ?
C12 C11 C10 120.6(3) . . ?
C13 C12 C11 119.0(3) . . ?
C13 C12 H12 120.5 . . ?
C11 C12 H12 120.5 . . ?
C12 C13 C8 121.7(3) . . ?
C12 C13 H13 119.2 . . ?
C8 C13 H13 119.2 . . ?
O2 C14 H14A 109.5 . . ?
O2 C14 H14B 109.5 . . ?
H14A C14 H14B 109.5 . . ?
O2 C14 H14C 109.5 . . ?
H14A C14 H14C 109.5 . . ?
H14B C14 H14C 109.5 . . ?
N3 C15 C9 113.6(2) . . ?
N3 C15 H15A 108.8 . . ?
C9 C15 H15A 108.8 . . ?
N3 C15 H15B 108.8 . . ?
C9 C15 H15B 108.8 . . ?
H15A C15 H15B 107.7 . . ?
N4 C16 C10 115.0(2) . . ?
N4 C16 H16A 108.5 . . ?
C10 C16 H16A 108.5 . . ?
N4 C16 H16B 108.5 . . ?
C10 C16 H16B 108.5 . . ?
H16A C16 H16B 107.5 . . ?
O3 C17 N3 127.3(3) . . ?
O3 C17 N5 125.1(3) . . ?
N3 C17 N5 107.6(2) . . ?
O4 C18 N4 125.6(3) . . ?
O4 C18 N6 126.1(3) . . ?
N4 C18 N6 108.3(3) . . ?
N4 C19 N3 113.5(2) . . ?
N4 C19 C20 109.9(2) . . ?
N3 C19 C20 114.4(2) . . ?
N4 C19 C23 103.4(2) . . ?
N3 C19 C23 102.3(2) . . ?
C20 C19 C23 112.6(2) . . ?
O5 C20 O6 126.8(3) . . ?
O5 C20 C19 121.0(3) . . ?
O6 C20 C19 112.2(3) . . ?
O6 C21 C22 106.9(3) . . ?
O6 C21 H21A 110.3 . . ?
C22 C21 H21A 110.3 . . ?
O6 C21 H21B 110.3 . . ?
C22 C21 H21B 110.3 . . ?
H21A C21 H21B 108.6 . . ?
C21 C22 H22A 109.5 . . ?
C21 C22 H22B 109.5 . . ?
H22A C22 H22B 109.5 . . ?
C21 C22 H22C 109.5 . . ?
H22A C22 H22C 109.5 . . ?
H22B C22 H22C 109.5 . . ?
N5 C23 N6 115.6(3) . . ?
N5 C23 C24 111.9(2) . . ?
N6 C23 C24 111.5(2) . . ?
N5 C23 C19 102.0(2) . . ?
N6 C23 C19 101.6(2) . . ?
C24 C23 C19 113.5(2) . . ?
O7 C24 O8 126.5(3) . . ?
O7 C24 C23 123.3(3) . . ?
O8 C24 C23 110.2(2) . . ?
O8 C25 C26 109.9(3) . . ?
O8 C25 H25A 109.7 . . ?
C26 C25 H25A 109.7 . . ?
O8 C25 H25B 109.7 . . ?
C26 C25 H25B 109.7 . . ?
H25A C25 H25B 108.2 . . ?
C25 C26 H26A 109.5 . . ?
C25 C26 H26B 109.5 . . ?
H26A C26 H26B 109.5 . . ?
C25 C26 H26C 109.5 . . ?
H26A C26 H26C 109.5 . . ?
H26B C26 H26C 109.5 . . ?
N8 C27 N6 114.5(2) . . ?
N8 C27 H27A 108.6 . . ?
N6 C27 H27A 108.6 . . ?
N8 C27 H27B 108.6 . . ?
N6 C27 H27B 108.6 . . ?
H27A C27 H27B 107.6 . . ?
N5 C28 N7 114.4(2) . . ?
N5 C28 H28A 108.7 . . ?
N7 C28 H28A 108.7 . . ?
N5 C28 H28B 108.7 . . ?
N7 C28 H28B 108.7 . . ?
H28A C28 H28B 107.6 . . ?
O9 C29 N9 126.1(3) . . ?
O9 C29 N7 126.1(3) . . ?
N9 C29 N7 107.9(3) . . ?
O10 C30 N10 127.4(3) . . ?
O10 C30 N8 125.1(3) . . ?
N10 C30 N8 107.6(3) . . ?
N8 C31 N7 115.6(2) . . ?
N8 C31 C32 111.5(3) . . ?
N7 C31 C32 113.8(3) . . ?
N8 C31 C35 102.1(2) . . ?
N7 C31 C35 101.7(2) . . ?
C32 C31 C35 110.9(2) . . ?
O11 C32 O12 126.3(3) . . ?
O11 C32 C31 122.8(3) . . ?
O12 C32 C31 110.8(3) . . ?
O12 C33 C34 106.3(3) . . ?
O12 C33 H33A 110.5 . . ?
C34 C33 H33A 110.5 . . ?
O12 C33 H33B 110.5 . . ?
C34 C33 H33B 110.5 . . ?
H33A C33 H33B 108.7 . . ?
C33 C34 H34A 109.5 . . ?
C33 C34 H34B 109.5 . . ?
H34A C34 H34B 109.5 . . ?
C33 C34 H34C 109.5 . . ?
H34A C34 H34C 109.5 . . ?
H34B C34 H34C 109.5 . . ?
N9 C35 N10 114.2(3) . . ?
N9 C35 C36 110.7(3) . . ?
N10 C35 C36 112.4(2) . . ?
N9 C35 C31 104.1(2) . . ?
N10 C35 C31 103.0(2) . . ?
C36 C35 C31 111.9(3) . . ?
O13 C36 O14 122.5(4) . . ?
O13 C36 O14' 129.7(5) . . ?
O14 C36 O14' 24.9(4) . . ?
O13 C36 C35 122.5(3) . . ?
O14 C36 C35 114.2(4) . . ?
O14' C36 C35 105.6(4) . . ?
C38 C37 O14 105.8(7) . . ?
C38 C37 H37A 110.6 . . ?
O14 C37 H37A 110.6 . . ?
C38 C37 H37B 110.6 . . ?
O14 C37 H37B 110.6 . . ?
H37A C37 H37B 108.7 . . ?
C36 O14 C37 117.1(7) . . ?
N9 C39 C41 115.3(3) . . ?
N9 C39 H39A 108.5 . . ?
C41 C39 H39A 108.5 . . ?
N9 C39 H39B 108.5 . . ?
C41 C39 H39B 108.5 . . ?
H39A C39 H39B 107.5 . . ?
N10 C40 C42 113.4(2) . . ?
N10 C40 H40A 108.9 . . ?
C42 C40 H40A 108.9 . . ?
N10 C40 H40B 108.9 . . ?
C42 C40 H40B 108.9 . . ?
H40A C40 H40B 107.7 . . ?
C46 C41 C42 118.7(3) . . ?
C46 C41 C39 119.1(3) . . ?
C42 C41 C39 122.2(3) . . ?
C43 C42 C41 119.5(3) . . ?
C43 C42 C40 120.2(3) . . ?
C41 C42 C40 120.2(3) . . ?
C44 C43 C42 120.7(3) . . ?
C44 C43 N11 118.5(3) . . ?
C42 C43 N11 120.7(3) . . ?
C45 C44 C43 120.2(3) . . ?
C45 C44 H44 119.9 . . ?
C43 C44 H44 119.9 . . ?
C46 C45 C44 119.8(3) . . ?
C46 C45 H45 120.1 . . ?
C44 C45 H45 120.1 . . ?
O15 C46 C45 123.4(3) . . ?
O15 C46 C41 115.5(3) . . ?
C45 C46 C41 121.1(3) . . ?
O16 C47 N11 124.0(3) . . ?
O16 C47 N12 123.8(3) . . ?
N11 C47 N12 112.2(3) . . ?
C53 C48 C49 118.8(4) . . ?
C53 C48 N12 116.8(4) . . ?
C49 C48 N12 124.4(4) . . ?
C48 C49 C50 119.3(5) . . ?
C48 C49 H49 120.4 . . ?
C50 C49 H49 120.4 . . ?
C51 C50 C49 120.2(5) . . ?
C51 C50 H50 119.9 . . ?
C49 C50 H50 119.9 . . ?
C50 C51 C52 121.4(4) . . ?
C50 C51 Cl2 119.3(5) . . ?
C52 C51 Cl2 119.3(5) . . ?
C51 C52 C53 118.8(5) . . ?
C51 C52 H52 120.6 . . ?
C53 C52 H52 120.6 . . ?
C48 C53 C52 121.5(5) . . ?
C48 C53 H53 119.2 . . ?
C52 C53 H53 119.2 . . ?
O15 C54 H54A 109.5 . . ?
O15 C54 H54B 109.5 . . ?
H54A C54 H54B 109.5 . . ?
O15 C54 H54C 109.5 . . ?
H54A C54 H54C 109.5 . . ?
H54B C54 H54C 109.5 . . ?
Cl3 C55 Cl4 111.0(3) . . ?
Cl3 C55 H55A 109.4 . . ?
Cl4 C55 H55A 109.4 . . ?
Cl3 C55 H55B 109.4 . . ?
Cl4 C55 H55B 109.4 . . ?
H55A C55 H55B 108.0 . . ?
Cl5 C56 Cl6 103.7(3) . . ?
Cl5 C56 Cl6' 93.7(3) . . ?
Cl6 C56 Cl6' 162.6(4) . . ?
Cl5 C56 H56A 111.0 . . ?
Cl6 C56 H56A 111.0 . . ?
Cl6' C56 H56A 62.4 . . ?
Cl5 C56 H56B 111.0 . . ?
Cl6 C56 H56B 111.0 . . ?
Cl6' C56 H56B 60.4 . . ?
H56A C56 H56B 109.0 . . ?
Cl5 C56 H56C 113.9 . . ?
Cl6 C56 H56C 58.8 . . ?
Cl6' C56 H56C 113.1 . . ?
H56A C56 H56C 135.1 . . ?
H56B C56 H56C 53.0 . . ?
Cl5 C56 H56D 113.0 . . ?
Cl6 C56 H56D 62.0 . . ?
Cl6' C56 H56D 112.2 . . ?
H56A C56 H56D 50.0 . . ?
H56B C56 H56D 135.8 . . ?
H56C C56 H56D 110.2 . . ?
O17 C57 H57A 109.5 . . ?
O17 C57 H57B 109.5 . . ?
H57A C57 H57B 109.5 . . ?
O17 C57 H57C 109.5 . . ?
H57A C57 H57C 109.5 . . ?
H57B C57 H57C 109.5 . . ?
C56 Cl6 H56C 32.5 . . ?
C56 Cl6 H56D 32.4 . . ?
H56C Cl6 H56D 60.7 . . ?
C7 N1 C4 122.1(3) . . ?
C7 N1 H1 118.9 . . ?
C4 N1 H1 118.9 . . ?
C7 N2 C8 120.4(3) . . ?
C7 N2 H2A 119.8 . . ?
C8 N2 H2A 119.8 . . ?
C17 N3 C19 112.6(2) . . ?
C17 N3 C15 123.0(2) . . ?
C19 N3 C15 124.0(2) . . ?
C18 N4 C19 111.6(2) . . ?
C18 N4 C16 121.9(2) . . ?
C19 N4 C16 119.2(2) . . ?
C17 N5 C28 121.5(3) . . ?
C17 N5 C23 112.3(2) . . ?
C28 N5 C23 126.1(2) . . ?
C18 N6 C23 112.1(2) . . ?
C18 N6 C27 120.7(2) . . ?
C23 N6 C27 125.3(2) . . ?
C29 N7 C31 112.6(2) . . ?
C29 N7 C28 120.5(2) . . ?
C31 N7 C28 124.4(3) . . ?
C30 N8 C27 122.2(3) . . ?
C30 N8 C31 112.3(3) . . ?
C27 N8 C31 125.5(3) . . ?
C29 N9 C35 111.8(3) . . ?
C29 N9 C39 121.5(3) . . ?
C35 N9 C39 121.5(3) . . ?
C30 N10 C35 112.9(3) . . ?
C30 N10 C40 125.0(3) . . ?
C35 N10 C40 121.8(3) . . ?
C47 N11 C43 121.9(3) . . ?
C47 N11 H11 119.0 . . ?
C43 N11 H11 119.0 . . ?
C47 N12 C48 126.7(3) . . ?
C47 N12 H12A 116.6 . . ?
C48 N12 H12A 116.6 . . ?
C11 O2 C14 116.9(2) . . ?
C20 O6 C21 115.9(3) . . ?
C24 O8 C25 115.8(2) . . ?
C32 O12 C33 115.6(2) . . ?
C46 O15 C54 116.8(3) . . ?
C57 O17 H17 98(3) . . ?
C37' C38' H38D 109.5 . . ?
C37' C38' H38E 109.5 . . ?
H38D C38' H38E 109.5 . . ?
C37' C38' H38F 109.5 . . ?
H38D C38' H38F 109.5 . . ?
H38E C38' H38F 109.5 . . ?
O14' C37' C38' 111.9(7) . . ?
O14' C37' H37C 109.2 . . ?
C38' C37' H37C 109.2 . . ?
O14' C37' H37D 109.2 . . ?
C38' C37' H37D 109.2 . . ?
H37C C37' H37D 107.9 . . ?
C36 O14' C37' 115.5(7) . . ?

loop_
_geom_bond_atom_site_label_1
_geom_bond_atom_site_label_2
_geom_bond_distance
_geom_bond_site_symmetry_2
_geom_bond_publ_flag
C1 C2 1.364(5) . ?
C1 C6 1.375(5) . ?
C1 Cl1 1.746(3) . ?
C2 C3 1.391(5) . ?
C2 H2 0.9500 . ?
C3 C4 1.397(5) . ?
C3 H3 0.9500 . ?
C4 C5 1.378(5) . ?
C4 N1 1.404(4) . ?
C5 C6 1.388(5) . ?
C5 H5 0.9500 . ?
C6 H6 0.9500 . ?
C7 O1 1.229(4) . ?
C7 N1 1.363(4) . ?
C7 N2 1.369(4) . ?
C8 C13 1.386(4) . ?
C8 C9 1.402(4) . ?
C8 N2 1.434(4) . ?
C9 C10 1.406(4) . ?
C9 C15 1.522(4) . ?
C10 C11 1.398(4) . ?
C10 C16 1.508(4) . ?
C11 O2 1.373(4) . ?
C11 C12 1.392(4) . ?
C12 C13 1.381(4) . ?
C12 H12 0.9500 . ?
C13 H13 0.9500 . ?
C14 O2 1.435(4) . ?
C14 H14A 0.9800 . ?
C14 H14B 0.9800 . ?
C14 H14C 0.9800 . ?
C15 N3 1.461(4) . ?
C15 H15A 0.9900 . ?
C15 H15B 0.9900 . ?
C16 N4 1.465(4) . ?
C16 H16A 0.9900 . ?
C16 H16B 0.9900 . ?
C17 O3 1.215(4) . ?
C17 N3 1.363(4) . ?
C17 N5 1.385(4) . ?
C18 O4 1.219(4) . ?
C18 N4 1.371(4) . ?
C18 N6 1.381(4) . ?
C19 N4 1.434(4) . ?
C19 N3 1.438(4) . ?
C19 C20 1.546(4) . ?
C19 C23 1.573(4) . ?
C20 O5 1.201(4) . ?
C20 O6 1.318(4) . ?
C21 O6 1.469(4) . ?
C21 C22 1.499(5) . ?
C21 H21A 0.9900 . ?
C21 H21B 0.9900 . ?
C22 H22A 0.9800 . ?
C22 H22B 0.9800 . ?
C22 H22C 0.9800 . ?
C23 N5 1.444(4) . ?
C23 N6 1.458(4) . ?
C23 C24 1.548(4) . ?
C24 O7 1.198(4) . ?
C24 O8 1.320(4) . ?
C25 O8 1.473(4) . ?
C25 C26 1.497(5) . ?
C25 H25A 0.9900 . ?
C25 H25B 0.9900 . ?
C26 H26A 0.9800 . ?
C26 H26B 0.9800 . ?
C26 H26C 0.9800 . ?
C27 N8 1.439(4) . ?
C27 N6 1.469(4) . ?
C27 H27A 0.9900 . ?
C27 H27B 0.9900 . ?
C28 N5 1.438(4) . ?
C28 N7 1.452(4) . ?
C28 H28A 0.9900 . ?
C28 H28B 0.9900 . ?
C29 O9 1.209(4) . ?
C29 N9 1.379(4) . ?
C29 N7 1.389(4) . ?
C30 O10 1.208(4) . ?
C30 N10 1.361(4) . ?
C30 N8 1.396(4) . ?
C31 N8 1.448(4) . ?
C31 N7 1.451(4) . ?
C31 C32 1.550(4) . ?
C31 C35 1.571(5) . ?
C32 O11 1.193(4) . ?
C32 O12 1.322(4) . ?
C33 O12 1.464(4) . ?
C33 C34 1.497(5) . ?
C33 H33A 0.9900 . ?
C33 H33B 0.9900 . ?
C34 H34A 0.9800 . ?
C34 H34B 0.9800 . ?
C34 H34C 0.9800 . ?
C35 N9 1.431(4) . ?
C35 N10 1.438(4) . ?
C35 C36 1.564(4) . ?
C36 O13 1.184(4) . ?
C36 O14 1.312(7) . ?
C36 O14' 1.362(7) . ?
C37 C38 1.464(14) . ?
C37 O14 1.476(8) . ?
C37 H37A 0.9900 . ?
C37 H37B 0.9900 . ?
C38 H38A 0.9800 . ?
C38 H38B 0.9800 . ?
C38 H38C 0.9800 . ?
C39 N9 1.459(4) . ?
C39 C41 1.515(5) . ?
C39 H39A 0.9900 . ?
C39 H39B 0.9900 . ?
C40 N10 1.448(4) . ?
C40 C42 1.525(5) . ?
C40 H40A 0.9900 . ?
C40 H40B 0.9900 . ?
C41 C46 1.407(5) . ?
C41 C42 1.410(5) . ?
C42 C43 1.392(5) . ?
C43 C44 1.390(5) . ?
C43 N11 1.427(4) . ?
C44 C45 1.386(5) . ?
C44 H44 0.9500 . ?
C45 C46 1.380(5) . ?
C45 H45 0.9500 . ?
C46 O15 1.366(4) . ?
C47 O16 1.220(5) . ?
C47 N11 1.363(5) . ?
C47 N12 1.382(5) . ?
C48 C53 1.379(6) . ?
C48 C49 1.384(6) . ?
C48 N12 1.405(5) . ?
C49 C50 1.396(6) . ?
C49 H49 0.9500 . ?
C50 C51 1.357(9) . ?
C50 H50 0.9500 . ?
C51 C52 1.359(9) . ?
C51 Cl2 1.753(4) . ?
C52 C53 1.382(6) . ?
C52 H52 0.9500 . ?
C53 H53 0.9500 . ?
C54 O15 1.434(5) . ?
C54 H54A 0.9800 . ?
C54 H54B 0.9800 . ?
C54 H54C 0.9800 . ?
C55 Cl3 1.760(6) . ?
C55 Cl4 1.762(5) . ?
C55 H55A 0.9900 . ?
C55 H55B 0.9900 . ?
C56 Cl5 1.730(6) . ?
C56 Cl6 1.845(5) . ?
C56 Cl6' 1.916(6) . ?
C56 H56A 0.9900 . ?
C56 H56B 0.9900 . ?
C56 H56C 0.9900 . ?
C56 H56D 0.9900 . ?
C57 O17 1.411(6) . ?
C57 H57A 0.9800 . ?
C57 H57B 0.9800 . ?
C57 H57C 0.9800 . ?
Cl6 H56C 1.5788 . ?
Cl6 H56D 1.6331 . ?
N1 H1 0.8800 . ?
N2 H2A 0.8800 . ?
N11 H11 0.8800 . ?
N12 H12A 0.8800 . ?
O17 H17 0.89(5) . ?
C38' C37' 1.524(11) . ?
C38' H38D 0.9800 . ?
C38' H38E 0.9800 . ?
C38' H38F 0.9800 . ?
C37' O14' 1.485(12) . ?
C37' H37C 0.9900 . ?
C37' H37D 0.9900 . ?

loop_
_geom_torsion_atom_site_label_1
_geom_torsion_atom_site_label_2
_geom_torsion_atom_site_label_3
_geom_torsion_atom_site_label_4
_geom_torsion
_geom_torsion_site_symmetry_1
_geom_torsion_site_symmetry_2
_geom_torsion_site_symmetry_3
_geom_torsion_site_symmetry_4
_geom_torsion_publ_flag
C6 C1 C2 C3 -0.4(6) . . . . ?
Cl1 C1 C2 C3 -179.2(3) . . . . ?
C1 C2 C3 C4 0.3(6) . . . . ?
C2 C3 C4 C5 -0.6(5) . . . . ?
C2 C3 C4 N1 179.8(3) . . . . ?
C3 C4 C5 C6 0.9(6) . . . . ?
N1 C4 C5 C6 -179.5(3) . . . . ?
C2 C1 C6 C5 0.7(6) . . . . ?
Cl1 C1 C6 C5 179.5(3) . . . . ?
C4 C5 C6 C1 -0.9(6) . . . . ?
C13 C8 C9 C10 0.5(4) . . . . ?
N2 C8 C9 C10 178.5(3) . . . . ?
C13 C8 C9 C15 179.8(3) . . . . ?
N2 C8 C9 C15 -2.1(4) . . . . ?
C8 C9 C10 C11 -1.6(4) . . . . ?
C15 C9 C10 C11 179.0(3) . . . . ?
C8 C9 C10 C16 177.9(3) . . . . ?
C15 C9 C10 C16 -1.4(4) . . . . ?
C9 C10 C11 O2 -178.6(2) . . . . ?
C16 C10 C11 O2 1.8(4) . . . . ?
C9 C10 C11 C12 1.7(4) . . . . ?
C16 C10 C11 C12 -177.8(3) . . . . ?
O2 C11 C12 C13 179.7(3) . . . . ?
C10 C11 C12 C13 -0.7(4) . . . . ?
C11 C12 C13 C8 -0.5(4) . . . . ?
C9 C8 C13 C12 0.6(4) . . . . ?
N2 C8 C13 C12 -177.5(3) . . . . ?
C8 C9 C15 N3 125.1(3) . . . . ?
C10 C9 C15 N3 -55.6(4) . . . . ?
C11 C10 C16 N4 -119.1(3) . . . . ?
C9 C10 C16 N4 61.4(4) . . . . ?
N4 C19 C20 O5 -40.4(4) . . . . ?
N3 C19 C20 O5 -169.4(3) . . . . ?
C23 C19 C20 O5 74.4(4) . . . . ?
N4 C19 C20 O6 141.7(3) . . . . ?
N3 C19 C20 O6 12.7(4) . . . . ?
C23 C19 C20 O6 -103.6(3) . . . . ?
N4 C19 C23 N5 -134.9(2) . . . . ?
N3 C19 C23 N5 -16.8(3) . . . . ?
C20 C19 C23 N5 106.5(3) . . . . ?
N4 C19 C23 N6 -15.3(3) . . . . ?
N3 C19 C23 N6 102.8(2) . . . . ?
C20 C19 C23 N6 -133.9(3) . . . . ?
N4 C19 C23 C24 104.5(3) . . . . ?
N3 C19 C23 C24 -137.3(2) . . . . ?
C20 C19 C23 C24 -14.1(3) . . . . ?
N5 C23 C24 O7 140.5(3) . . . . ?
N6 C23 C24 O7 9.2(4) . . . . ?
C19 C23 C24 O7 -104.8(4) . . . . ?
N5 C23 C24 O8 -40.9(3) . . . . ?
N6 C23 C24 O8 -172.2(3) . . . . ?
C19 C23 C24 O8 73.8(3) . . . . ?
N8 C31 C32 O11 -26.3(5) . . . . ?
N7 C31 C32 O11 -159.2(3) . . . . ?
C35 C31 C32 O11 86.9(4) . . . . ?
N8 C31 C32 O12 157.5(3) . . . . ?
N7 C31 C32 O12 24.5(4) . . . . ?
C35 C31 C32 O12 -89.4(3) . . . . ?
N8 C31 C35 N9 -132.8(2) . . . . ?
N7 C31 C35 N9 -13.0(3) . . . . ?
C32 C31 C35 N9 108.3(3) . . . . ?
N8 C31 C35 N10 -13.3(3) . . . . ?
N7 C31 C35 N10 106.4(2) . . . . ?
C32 C31 C35 N10 -132.3(3) . . . . ?
N8 C31 C35 C36 107.6(3) . . . . ?
N7 C31 C35 C36 -132.6(3) . . . . ?
C32 C31 C35 C36 -11.3(3) . . . . ?
N9 C35 C36 O13 -32.1(5) . . . . ?
N10 C35 C36 O13 -161.1(3) . . . . ?
C31 C35 C36 O13 83.5(4) . . . . ?
N9 C35 C36 O14 138.2(5) . . . . ?
N10 C35 C36 O14 9.2(6) . . . . ?
C31 C35 C36 O14 -106.1(5) . . . . ?
N9 C35 C36 O14' 163.1(5) . . . . ?
N10 C35 C36 O14' 34.1(5) . . . . ?
C31 C35 C36 O14' -81.2(5) . . . . ?
O13 C36 O14 C37 -12.9(11) . . . . ?
O14' C36 O14 C37 102.3(19) . . . . ?
C35 C36 O14 C37 176.8(7) . . . . ?
C38 C37 O14 C36 -177.5(9) . . . . ?
N9 C39 C41 C46 -124.1(3) . . . . ?
N9 C39 C41 C42 58.1(4) . . . . ?
C46 C41 C42 C43 -1.4(4) . . . . ?
C39 C41 C42 C43 176.4(3) . . . . ?
C46 C41 C42 C40 -178.5(3) . . . . ?
C39 C41 C42 C40 -0.7(4) . . . . ?
N10 C40 C42 C43 124.9(3) . . . . ?
N10 C40 C42 C41 -58.0(4) . . . . ?
C41 C42 C43 C44 -0.2(5) . . . . ?
C40 C42 C43 C44 176.9(3) . . . . ?
C41 C42 C43 N11 178.8(3) . . . . ?
C40 C42 C43 N11 -4.1(4) . . . . ?
C42 C43 C44 C45 1.4(5) . . . . ?
N11 C43 C44 C45 -177.7(3) . . . . ?
C43 C44 C45 C46 -0.9(5) . . . . ?
C44 C45 C46 O15 -179.2(3) . . . . ?
C44 C45 C46 C41 -0.8(5) . . . . ?
C42 C41 C46 O15 -179.5(3) . . . . ?
C39 C41 C46 O15 2.6(4) . . . . ?
C42 C41 C46 C45 2.0(5) . . . . ?
C39 C41 C46 C45 -175.9(3) . . . . ?
C53 C48 C49 C50 -0.1(7) . . . . ?
N12 C48 C49 C50 -179.6(4) . . . . ?
C48 C49 C50 C51 -1.6(7) . . . . ?
C49 C50 C51 C52 2.7(8) . . . . ?
C49 C50 C51 Cl2 -178.8(4) . . . . ?
C50 C51 C52 C53 -2.2(8) . . . . ?
Cl2 C51 C52 C53 179.4(4) . . . . ?
C49 C48 C53 C52 0.6(8) . . . . ?
N12 C48 C53 C52 -179.8(5) . . . . ?
C51 C52 C53 C48 0.5(9) . . . . ?
O1 C7 N1 C4 5.9(5) . . . . ?
N2 C7 N1 C4 -178.3(3) . . . . ?
C5 C4 N1 C7 42.3(5) . . . . ?
C3 C4 N1 C7 -138.1(3) . . . . ?
O1 C7 N2 C8 -13.3(4) . . . . ?
N1 C7 N2 C8 171.0(3) . . . . ?
C13 C8 N2 C7 -115.8(3) . . . . ?
C9 C8 N2 C7 66.1(4) . . . . ?
O3 C17 N3 C19 170.2(3) . . . . ?
N5 C17 N3 C19 -9.9(3) . . . . ?
O3 C17 N3 C15 -2.9(5) . . . . ?
N5 C17 N3 C15 177.0(2) . . . . ?
N4 C19 N3 C17 127.7(3) . . . . ?
C20 C19 N3 C17 -105.2(3) . . . . ?
C23 C19 N3 C17 16.9(3) . . . . ?
N4 C19 N3 C15 -59.3(4) . . . . ?
C20 C19 N3 C15 67.9(4) . . . . ?
C23 C19 N3 C15 -170.0(2) . . . . ?
C9 C15 N3 C17 -112.4(3) . . . . ?
C9 C15 N3 C19 75.3(3) . . . . ?
O4 C18 N4 C19 167.7(3) . . . . ?
N6 C18 N4 C19 -11.7(3) . . . . ?
O4 C18 N4 C16 17.8(5) . . . . ?
N6 C18 N4 C16 -161.7(3) . . . . ?
N3 C19 N4 C18 -92.9(3) . . . . ?
C20 C19 N4 C18 137.6(3) . . . . ?
C23 C19 N4 C18 17.1(3) . . . . ?
N3 C19 N4 C16 57.9(3) . . . . ?
C20 C19 N4 C16 -71.5(3) . . . . ?
C23 C19 N4 C16 168.0(2) . . . . ?
C10 C16 N4 C18 69.9(4) . . . . ?
C10 C16 N4 C19 -77.9(3) . . . . ?
O3 C17 N5 C28 0.1(4) . . . . ?
N3 C17 N5 C28 -179.8(2) . . . . ?
O3 C17 N5 C23 177.2(3) . . . . ?
N3 C17 N5 C23 -2.7(3) . . . . ?
N7 C28 N5 C17 93.7(3) . . . . ?
N7 C28 N5 C23 -83.0(4) . . . . ?
N6 C23 N5 C17 -96.7(3) . . . . ?
C24 C23 N5 C17 134.1(3) . . . . ?
C19 C23 N5 C17 12.5(3) . . . . ?
N6 C23 N5 C28 80.2(4) . . . . ?
C24 C23 N5 C28 -48.9(4) . . . . ?
C19 C23 N5 C28 -170.6(3) . . . . ?
O4 C18 N6 C23 -179.1(3) . . . . ?
N4 C18 N6 C23 0.4(3) . . . . ?
O4 C18 N6 C27 15.6(5) . . . . ?
N4 C18 N6 C27 -164.9(3) . . . . ?
N5 C23 N6 C18 119.0(3) . . . . ?
C24 C23 N6 C18 -111.6(3) . . . . ?
C19 C23 N6 C18 9.5(3) . . . . ?
N5 C23 N6 C27 -76.5(4) . . . . ?
C24 C23 N6 C27 52.9(4) . . . . ?
C19 C23 N6 C27 174.1(3) . . . . ?
N8 C27 N6 C18 -118.1(3) . . . . ?
N8 C27 N6 C23 78.7(4) . . . . ?
O9 C29 N7 C31 177.1(3) . . . . ?
N9 C29 N7 C31 -1.9(3) . . . . ?
O9 C29 N7 C28 14.2(5) . . . . ?
N9 C29 N7 C28 -164.8(3) . . . . ?
N8 C31 N7 C29 119.1(3) . . . . ?
C32 C31 N7 C29 -109.9(3) . . . . ?
C35 C31 N7 C29 9.4(3) . . . . ?
N8 C31 N7 C28 -78.8(4) . . . . ?
C32 C31 N7 C28 52.2(4) . . . . ?
C35 C31 N7 C28 171.5(3) . . . . ?
N5 C28 N7 C29 -118.9(3) . . . . ?
N5 C28 N7 C31 80.4(3) . . . . ?
O10 C30 N8 C27 -2.3(4) . . . . ?
N10 C30 N8 C27 177.5(2) . . . . ?
O10 C30 N8 C31 179.3(3) . . . . ?
N10 C30 N8 C31 -0.9(3) . . . . ?
N6 C27 N8 C30 99.8(3) . . . . ?
N6 C27 N8 C31 -82.0(3) . . . . ?
N7 C31 N8 C30 -100.3(3) . . . . ?
C32 C31 N8 C30 127.7(3) . . . . ?
C35 C31 N8 C30 9.1(3) . . . . ?
N7 C31 N8 C27 81.4(4) . . . . ?
C32 C31 N8 C27 -50.7(4) . . . . ?
C35 C31 N8 C27 -169.2(3) . . . . ?
O9 C29 N9 C35 173.3(3) . . . . ?
N7 C29 N9 C35 -7.7(3) . . . . ?
O9 C29 N9 C39 18.5(5) . . . . ?
N7 C29 N9 C39 -162.5(3) . . . . ?
N10 C35 N9 C29 -98.4(3) . . . . ?
C36 C35 N9 C29 133.5(3) . . . . ?
C31 C35 N9 C29 13.2(3) . . . . ?
N10 C35 N9 C39 56.5(4) . . . . ?
C36 C35 N9 C39 -71.6(4) . . . . ?
C31 C35 N9 C39 168.0(3) . . . . ?
C41 C39 N9 C29 79.1(4) . . . . ?
C41 C39 N9 C35 -73.3(4) . . . . ?
O10 C30 N10 C35 170.8(3) . . . . ?
N8 C30 N10 C35 -9.0(3) . . . . ?
O10 C30 N10 C40 -2.2(5) . . . . ?
N8 C30 N10 C40 178.0(3) . . . . ?
N9 C35 N10 C30 126.5(3) . . . . ?
C36 C35 N10 C30 -106.4(3) . . . . ?
C31 C35 N10 C30 14.2(3) . . . . ?
N9 C35 N10 C40 -60.3(4) . . . . ?
C36 C35 N10 C40 66.8(4) . . . . ?
C31 C35 N10 C40 -172.6(2) . . . . ?
C42 C40 N10 C30 -109.1(3) . . . . ?
C42 C40 N10 C35 78.6(4) . . . . ?
O16 C47 N11 C43 -0.6(6) . . . . ?
N12 C47 N11 C43 179.9(3) . . . . ?
C44 C43 N11 C47 -68.4(4) . . . . ?
C42 C43 N11 C47 112.5(4) . . . . ?
O16 C47 N12 C48 -7.7(6) . . . . ?
N11 C47 N12 C48 171.8(3) . . . . ?
C53 C48 N12 C47 176.0(4) . . . . ?
C49 C48 N12 C47 -4.5(6) . . . . ?
C12 C11 O2 C14 1.1(4) . . . . ?
C10 C11 O2 C14 -178.6(3) . . . . ?
O5 C20 O6 C21 -3.3(5) . . . . ?
C19 C20 O6 C21 174.5(3) . . . . ?
C22 C21 O6 C20 172.4(3) . . . . ?
O7 C24 O8 C25 -0.8(5) . . . . ?
C23 C24 O8 C25 -179.3(3) . . . . ?
C26 C25 O8 C24 -80.7(3) . . . . ?
O11 C32 O12 C33 -5.0(5) . . . . ?
C31 C32 O12 C33 171.1(3) . . . . ?
C34 C33 O12 C32 175.8(3) . . . . ?
C45 C46 O15 C54 -7.3(5) . . . . ?
C41 C46 O15 C54 174.2(3) . . . . ?
O13 C36 O14' C37' 10.3(10) . . . . ?
O14 C36 O14' C37' -72.3(14) . . . . ?
C35 C36 O14' C37' 173.5(6) . . . . ?
C38' C37' O14' C36 90.9(10) . . . . ?
